data_4346856
loop_
_publ_author_name
'Smirnov, Andrey S.'
'Kritchenkov, Andreii S.'
'Bokach, Nadezhda A.'
'Kuznetsov, Maxim L.'
'Selivanov, Stanislav I.'
'Gurzhiy, Vladislav V.'
'Roodt, Andreas'
'Kukushkin, Vadim Yu'

_publ_section_title
;
 Regio- and Stereoselective 1,3-Dipolar Cycloaddition of Cyclic Azomethine
 Imines to Platinum(IV)-Bound Nitriles Giving \D(2)-1,2,4-Triazoline
 Species.
;
_journal_issue 22
_journal_name_full 'Inorganic chemistry'
_journal_page_first 11018
_journal_page_last 11030
_journal_paper_doi 10.1021/acs.inorgchem.5b02246
_journal_volume 54
_journal_year 2015
_chemical_formula_moiety 'C31 H33 Cl2 N5 O3 Pt, C H4 O'
_chemical_formula_sum 'C32 H37 Cl2 N5 O4 Pt'
_chemical_formula_weight 821.65
_space_group_crystal_system monoclinic
_space_group_IT_number 14
_space_group_name_Hall '-P 2ybc'
_space_group_name_H-M_alt 'P 1 21/c 1'
_atom_sites_solution_hydrogens mixed
_audit_creation_date 2015-05-13
_audit_creation_method
;
Olex2 1.2
(compiled 2015.01.26 svn.r3150 for OlexSys, GUI svn.r4998)
;
_cell_angle_alpha 90
_cell_angle_beta 107.1755(12)
_cell_angle_gamma 90
_cell_formula_units_Z 4
_cell_length_a 11.73181(15)
_cell_length_b 25.6039(2)
_cell_length_c 11.70321(11)
_cell_measurement_reflns_used 26220
_cell_measurement_temperature 100(2)
_cell_measurement_theta_max 76.1650
_cell_measurement_theta_min 3.4300
_cell_volume 3358.64(6)
_computing_cell_refinement
;
CrysAlisPro, Agilent Technologies,
Version 1.171.36.32 (release 02-08-2013 CrysAlis171 .NET)
(compiled Aug  2 2013,16:46:58)
;
_computing_data_collection
;
CrysAlisPro, Agilent Technologies,
Version 1.171.36.32 (release 02-08-2013 CrysAlis171 .NET)
(compiled Aug  2 2013,16:46:58)
;
_computing_data_reduction
;
CrysAlisPro, Agilent Technologies,
Version 1.171.36.32 (release 02-08-2013 CrysAlis171 .NET)
(compiled Aug  2 2013,16:46:58)
;
_computing_molecular_graphics 'Olex2 (Dolomanov et al., 2009)'
_computing_publication_material 'Olex2 (Dolomanov et al., 2009)'
_computing_structure_refinement 'ShelXL (Sheldrick, 2008)'
_diffrn_ambient_temperature 100(2)
_diffrn_detector_area_resol_mean 10.3829
_diffrn_measured_fraction_theta_full 0.999
_diffrn_measured_fraction_theta_max 0.997
_diffrn_measurement_details
;
#__ type_ start__ end____ width___ exp.time_
  1 omega  -77.00  -51.00   1.0000    1.0000
omega____ theta____ kappa____ phi______ frames
    -      -40.3787  -57.0000  120.0000 26

#__ type_ start__ end____ width___ exp.time_
  2 omega  -73.00   26.00   1.0000    1.0000
omega____ theta____ kappa____ phi______ frames
    -      -40.3787   77.0000 -180.0000 99

#__ type_ start__ end____ width___ exp.time_
  3 omega  -50.00   18.00   1.0000    1.0000
omega____ theta____ kappa____ phi______ frames
    -      -40.3787   38.0000    0.0000 68

#__ type_ start__ end____ width___ exp.time_
  4 omega  -90.00  -24.00   1.0000    1.0000
omega____ theta____ kappa____ phi______ frames
    -      -40.3787  -38.0000  -30.0000 66

#__ type_ start__ end____ width___ exp.time_
  5 omega  -26.00   36.00   1.0000    1.0000
omega____ theta____ kappa____ phi______ frames
    -      -40.3787   38.0000  -90.0000 62

#__ type_ start__ end____ width___ exp.time_
  6 omega  -36.00  -11.00   1.0000    1.0000
omega____ theta____ kappa____ phi______ frames
    -      -40.3787  -57.0000   90.0000 25

#__ type_ start__ end____ width___ exp.time_
  7 omega  -61.00  -12.00   1.0000    1.0000
omega____ theta____ kappa____ phi______ frames
    -      -40.3787  -57.0000    0.0000 49

#__ type_ start__ end____ width___ exp.time_
  8 omega  -96.00  -55.00   1.0000    1.0000
omega____ theta____ kappa____ phi______ frames
    -      -40.3787  -57.0000   90.0000 41

#__ type_ start__ end____ width___ exp.time_
  9 omega  -70.00  -20.00   1.0000    1.0000
omega____ theta____ kappa____ phi______ frames
    -      -40.3787  -57.0000   60.0000 50

#__ type_ start__ end____ width___ exp.time_
 10 omega   59.00  106.00   1.0000    1.0000
omega____ theta____ kappa____ phi______ frames
    -       40.3787  178.0000 -180.0000 47

#__ type_ start__ end____ width___ exp.time_
 11 omega   83.00  111.00   1.0000    1.0000
omega____ theta____ kappa____ phi______ frames
    -       40.3787 -178.0000  -30.0000 28

#__ type_ start__ end____ width___ exp.time_
 12 omega   81.00  106.00   1.0000    6.0000
omega____ theta____ kappa____ phi______ frames
    -      113.0000   71.0000   17.0064 25

#__ type_ start__ end____ width___ exp.time_
 13 omega   81.00  107.00   1.0000    6.0000
omega____ theta____ kappa____ phi______ frames
    -      113.0000   68.0000    2.0823 26

#__ type_ start__ end____ width___ exp.time_
 14 omega  134.00  178.00   1.0000    6.0000
omega____ theta____ kappa____ phi______ frames
    -      113.0000   71.0000   17.0064 44

#__ type_ start__ end____ width___ exp.time_
 15 omega   85.00  110.00   1.0000    6.0000
omega____ theta____ kappa____ phi______ frames
    -      113.0000   55.0000   57.6344 25

#__ type_ start__ end____ width___ exp.time_
 16 omega  126.00  176.00   1.0000    6.0000
omega____ theta____ kappa____ phi______ frames
    -      113.0000   69.0000    6.2369 50

#__ type_ start__ end____ width___ exp.time_
 17 omega   78.00  135.00   1.0000    6.0000
omega____ theta____ kappa____ phi______ frames
    -      113.0000   22.0000   82.6574 57

#__ type_ start__ end____ width___ exp.time_
 18 omega  139.00  165.00   1.0000    6.0000
omega____ theta____ kappa____ phi______ frames
    -      113.0000   46.0000  101.2887 26

#__ type_ start__ end____ width___ exp.time_
 19 omega   81.00  106.00   1.0000    6.0000
omega____ theta____ kappa____ phi______ frames
    -      113.0000   75.0000  146.9811 25

#__ type_ start__ end____ width___ exp.time_
 20 omega   81.00  107.00   1.0000    6.0000
omega____ theta____ kappa____ phi______ frames
    -      113.0000   69.0000    6.2369 26

#__ type_ start__ end____ width___ exp.time_
 21 omega   82.00  124.00   1.0000    6.0000
omega____ theta____ kappa____ phi______ frames
    -      113.0000   65.0000  122.3920 42

#__ type_ start__ end____ width___ exp.time_
 22 omega   52.00  103.00   1.0000    6.0000
omega____ theta____ kappa____ phi______ frames
    -      113.0000  -73.0000  -73.7539 51

#__ type_ start__ end____ width___ exp.time_
 23 omega   29.00   61.00   1.0000    6.0000
omega____ theta____ kappa____ phi______ frames
    -      113.0000  -95.0000  -60.0000 32

#__ type_ start__ end____ width___ exp.time_
 24 omega   85.00  116.00   1.0000    6.0000
omega____ theta____ kappa____ phi______ frames
    -      113.0000  178.0000  150.0000 31

#__ type_ start__ end____ width___ exp.time_
 25 omega  102.00  147.00   1.0000    6.0000
omega____ theta____ kappa____ phi______ frames
    -      113.0000  112.0000 -150.0000 45

#__ type_ start__ end____ width___ exp.time_
 26 omega  110.00  136.00   1.0000    6.0000
omega____ theta____ kappa____ phi______ frames
    -      113.0000  -77.0000  -90.0000 26

#__ type_ start__ end____ width___ exp.time_
 27 omega  137.00  177.00   1.0000    6.0000
omega____ theta____ kappa____ phi______ frames
    -      113.0000   61.0000    0.0000 40

#__ type_ start__ end____ width___ exp.time_
 28 omega   70.00  106.00   1.0000    6.0000
omega____ theta____ kappa____ phi______ frames
    -      113.0000  -95.0000 -150.0000 36

#__ type_ start__ end____ width___ exp.time_
 29 omega   83.00  108.00   1.0000    6.0000
omega____ theta____ kappa____ phi______ frames
    -      113.0000   61.0000   90.0000 25

#__ type_ start__ end____ width___ exp.time_
 30 omega   37.00   88.00   1.0000    6.0000
omega____ theta____ kappa____ phi______ frames
    -      113.0000 -112.0000   90.0000 51

#__ type_ start__ end____ width___ exp.time_
 31 omega   81.00  106.00   1.0000    6.0000
omega____ theta____ kappa____ phi______ frames
    -      113.0000   68.0000   91.0009 25

#__ type_ start__ end____ width___ exp.time_
 32 omega  145.00  176.00   1.0000    6.0000
omega____ theta____ kappa____ phi______ frames
    -      113.0000   58.0000   92.3312 31

#__ type_ start__ end____ width___ exp.time_
 33 omega  127.00  177.00   1.0000    6.0000
omega____ theta____ kappa____ phi______ frames
    -      113.0000   47.0000  110.7239 50

#__ type_ start__ end____ width___ exp.time_
 34 omega   79.00  104.00   1.0000    6.0000
omega____ theta____ kappa____ phi______ frames
    -      113.0000   77.0000  120.0000 25

#__ type_ start__ end____ width___ exp.time_
 35 omega   80.00  106.00   1.0000    6.0000
omega____ theta____ kappa____ phi______ frames
    -      113.0000   75.0000   56.3285 26

#__ type_ start__ end____ width___ exp.time_
 36 omega   41.00   99.00   1.0000    6.0000
omega____ theta____ kappa____ phi______ frames
    -      113.0000  -45.0000    0.0000 58

#__ type_ start__ end____ width___ exp.time_
 37 omega  132.00  164.00   1.0000    6.0000
omega____ theta____ kappa____ phi______ frames
    -      113.0000   77.0000   30.0000 32

#__ type_ start__ end____ width___ exp.time_
 38 omega  138.00  167.00   1.0000    6.0000
omega____ theta____ kappa____ phi______ frames
    -      113.0000   77.0000  120.0000 29

#__ type_ start__ end____ width___ exp.time_
 39 omega   48.00   73.00   1.0000    6.0000
omega____ theta____ kappa____ phi______ frames
    -      113.0000  -61.0000 -180.0000 25

#__ type_ start__ end____ width___ exp.time_
 40 omega   86.00  115.00   1.0000    6.0000
omega____ theta____ kappa____ phi______ frames
    -      113.0000  -61.0000 -180.0000 29

#__ type_ start__ end____ width___ exp.time_
 41 omega   83.00  121.00   1.0000    6.0000
omega____ theta____ kappa____ phi______ frames
    -      113.0000   61.0000  120.0000 38

#__ type_ start__ end____ width___ exp.time_
 42 omega  138.00  164.00   1.0000    6.0000
omega____ theta____ kappa____ phi______ frames
    -      113.0000   61.0000  120.0000 26

#__ type_ start__ end____ width___ exp.time_
 43 omega  116.00  146.00   1.0000    6.0000
omega____ theta____ kappa____ phi______ frames
    -      113.0000  -77.0000   30.0000 30

#__ type_ start__ end____ width___ exp.time_
 44 omega   62.00  102.00   1.0000    6.0000
omega____ theta____ kappa____ phi______ frames
    -      113.0000  -95.0000   90.0000 40

#__ type_ start__ end____ width___ exp.time_
 45 omega   79.00  105.00   1.0000    6.0000
omega____ theta____ kappa____ phi______ frames
    -      113.0000   77.0000   60.0000 26

#__ type_ start__ end____ width___ exp.time_
 46 omega  130.00  170.00   1.0000    6.0000
omega____ theta____ kappa____ phi______ frames
    -      113.0000   77.0000   60.0000 40

#__ type_ start__ end____ width___ exp.time_
 47 omega   82.00  107.00   1.0000    6.0000
omega____ theta____ kappa____ phi______ frames
    -      113.0000  -95.0000    0.0000 25

#__ type_ start__ end____ width___ exp.time_
 48 omega   49.00   82.00   1.0000    6.0000
omega____ theta____ kappa____ phi______ frames
    -      113.0000  -30.0000   60.0000 33

#__ type_ start__ end____ width___ exp.time_
 49 omega   87.00  113.00   1.0000    6.0000
omega____ theta____ kappa____ phi______ frames
    -      113.0000   50.0000  140.0680 26

#__ type_ start__ end____ width___ exp.time_
 50 omega   38.00   94.00   1.0000    6.0000
omega____ theta____ kappa____ phi______ frames
    -      113.0000  -45.0000 -180.0000 56

#__ type_ start__ end____ width___ exp.time_
 51 omega   85.00  110.00   1.0000    6.0000
omega____ theta____ kappa____ phi______ frames
    -      113.0000   45.0000   60.0000 25

#__ type_ start__ end____ width___ exp.time_
 52 omega   35.00   95.00   1.0000    6.0000
omega____ theta____ kappa____ phi______ frames
    -      113.0000  -77.0000  -90.0000 60

#__ type_ start__ end____ width___ exp.time_
 53 omega  115.00  178.00   1.0000    6.0000
omega____ theta____ kappa____ phi______ frames
    -      113.0000   48.0000   72.8552 63

#__ type_ start__ end____ width___ exp.time_
 54 omega   83.00  109.00   1.0000    6.0000
omega____ theta____ kappa____ phi______ frames
    -      113.0000   61.0000    0.0000 26

#__ type_ start__ end____ width___ exp.time_
 55 omega   83.00  109.00   1.0000    6.0000
omega____ theta____ kappa____ phi______ frames
    -      113.0000   58.0000   92.3312 26

#__ type_ start__ end____ width___ exp.time_
 56 omega   30.00   55.00   1.0000    6.0000
omega____ theta____ kappa____ phi______ frames
    -      113.0000  -95.0000 -150.0000 25

#__ type_ start__ end____ width___ exp.time_
 57 omega   79.00  105.00   1.0000    6.0000
omega____ theta____ kappa____ phi______ frames
    -      113.0000   77.0000   30.0000 26

#__ type_ start__ end____ width___ exp.time_
 58 omega   97.00  134.00   1.0000    6.0000
omega____ theta____ kappa____ phi______ frames
    -      113.0000  -61.0000  -90.0000 37

#__ type_ start__ end____ width___ exp.time_
 59 omega   79.00  110.00   1.0000    6.0000
omega____ theta____ kappa____ phi______ frames
    -      113.0000   77.0000   90.0000 31

#__ type_ start__ end____ width___ exp.time_
 60 omega   83.00  118.00   1.0000    6.0000
omega____ theta____ kappa____ phi______ frames
    -      113.0000   30.0000  150.0000 35

#__ type_ start__ end____ width___ exp.time_
 61 omega   67.00   94.00   1.0000    6.0000
omega____ theta____ kappa____ phi______ frames
    -      113.0000  -45.0000  120.0000 27

#__ type_ start__ end____ width___ exp.time_
 62 omega  116.00  141.00   1.0000    6.0000
omega____ theta____ kappa____ phi______ frames
    -      113.0000  112.0000   30.0000 25

#__ type_ start__ end____ width___ exp.time_
 63 omega   86.00  112.00   1.0000    6.0000
omega____ theta____ kappa____ phi______ frames
    -      113.0000   48.0000   72.8552 26

#__ type_ start__ end____ width___ exp.time_
 64 omega  115.00  159.00   1.0000    6.0000
omega____ theta____ kappa____ phi______ frames
    -      113.0000   45.0000 -180.0000 44

#__ type_ start__ end____ width___ exp.time_
 65 omega  137.00  163.00   1.0000    6.0000
omega____ theta____ kappa____ phi______ frames
    -      113.0000   45.0000   90.0000 26

#__ type_ start__ end____ width___ exp.time_
 66 omega   29.00   71.00   1.0000    6.0000
omega____ theta____ kappa____ phi______ frames
    -      113.0000  -95.0000  120.0000 42

#__ type_ start__ end____ width___ exp.time_
 67 omega   84.00  109.00   1.0000    6.0000
omega____ theta____ kappa____ phi______ frames
    -      113.0000   61.0000  150.0000 25

#__ type_ start__ end____ width___ exp.time_
 68 omega   80.00  107.00   1.0000    6.0000
omega____ theta____ kappa____ phi______ frames
    -      113.0000   77.0000    0.0000 27

#__ type_ start__ end____ width___ exp.time_
 69 omega   36.00   85.00   1.0000    6.0000
omega____ theta____ kappa____ phi______ frames
    -      113.0000  -95.0000 -120.0000 49

#__ type_ start__ end____ width___ exp.time_
 70 omega   35.00   66.00   1.0000    6.0000
omega____ theta____ kappa____ phi______ frames
    -      113.0000  -95.0000  -30.0000 31

#__ type_ start__ end____ width___ exp.time_
 71 omega   80.00  109.00   1.0000    6.0000
omega____ theta____ kappa____ phi______ frames
    -      113.0000  -95.0000  -30.0000 29

#__ type_ start__ end____ width___ exp.time_
 72 omega   44.00   69.00   1.0000    6.0000
omega____ theta____ kappa____ phi______ frames
    -      113.0000  -77.0000   90.0000 25

#__ type_ start__ end____ width___ exp.time_
 73 omega   86.00  112.00   1.0000    6.0000
omega____ theta____ kappa____ phi______ frames
    -      113.0000   45.0000   30.0000 26

#__ type_ start__ end____ width___ exp.time_
 74 omega  134.00  163.00   1.0000    6.0000
omega____ theta____ kappa____ phi______ frames
    -      113.0000   45.0000   30.0000 29

#__ type_ start__ end____ width___ exp.time_
 75 omega   85.00  111.00   1.0000    6.0000
omega____ theta____ kappa____ phi______ frames
    -      113.0000   45.0000   90.0000 26

#__ type_ start__ end____ width___ exp.time_
 76 omega   37.00   91.00   1.0000    6.0000
omega____ theta____ kappa____ phi______ frames
    -      113.0000  -30.0000   90.0000 54

#__ type_ start__ end____ width___ exp.time_
 77 omega   87.00  112.00   1.0000    6.0000
omega____ theta____ kappa____ phi______ frames
    -      113.0000   45.0000  120.0000 25

#__ type_ start__ end____ width___ exp.time_
 78 omega   85.00  111.00   1.0000    6.0000
omega____ theta____ kappa____ phi______ frames
    -      113.0000   45.0000  150.0000 26

#__ type_ start__ end____ width___ exp.time_
 79 omega  150.00  176.00   1.0000    6.0000
omega____ theta____ kappa____ phi______ frames
    -      113.0000   45.0000  150.0000 26

#__ type_ start__ end____ width___ exp.time_
 80 omega   85.00  111.00   1.0000    6.0000
omega____ theta____ kappa____ phi______ frames
    -      113.0000   61.0000   30.0000 26

#__ type_ start__ end____ width___ exp.time_
 81 omega   83.00  109.00   1.0000    6.0000
omega____ theta____ kappa____ phi______ frames
    -      113.0000   61.0000   60.0000 26

#__ type_ start__ end____ width___ exp.time_
 82 omega   84.00  109.00   1.0000    6.0000
omega____ theta____ kappa____ phi______ frames
    -      113.0000   30.0000   60.0000 25

#__ type_ start__ end____ width___ exp.time_
 83 omega  139.00  164.00   1.0000    6.0000
omega____ theta____ kappa____ phi______ frames
    -      113.0000   30.0000   60.0000 25

#__ type_ start__ end____ width___ exp.time_
 84 omega   44.00   70.00   1.0000    6.0000
omega____ theta____ kappa____ phi______ frames
    -      113.0000  -61.0000   90.0000 26

#__ type_ start__ end____ width___ exp.time_
 85 omega  117.00  142.00   1.0000    6.0000
omega____ theta____ kappa____ phi______ frames
    -      113.0000  -61.0000   90.0000 25

#__ type_ start__ end____ width___ exp.time_
 86 omega   40.00   80.00   1.0000    6.0000
omega____ theta____ kappa____ phi______ frames
    -      113.0000  -77.0000   30.0000 40

#__ type_ start__ end____ width___ exp.time_
 87 omega  153.00  178.00   1.0000    6.0000
omega____ theta____ kappa____ phi______ frames
    -      113.0000  112.0000   30.0000 25

#__ type_ start__ end____ width___ exp.time_
 88 omega   35.00   60.00   1.0000    6.0000
omega____ theta____ kappa____ phi______ frames
    -      113.0000 -112.0000 -120.0000 25

#__ type_ start__ end____ width___ exp.time_
 89 omega  121.00  146.00   1.0000    6.0000
omega____ theta____ kappa____ phi______ frames
    -      113.0000   30.0000   30.0000 25

#__ type_ start__ end____ width___ exp.time_
 90 omega   84.00  116.00   1.0000    6.0000
omega____ theta____ kappa____ phi______ frames
    -      113.0000   30.0000  120.0000 32

#__ type_ start__ end____ width___ exp.time_
 91 omega   74.00   99.00   1.0000    6.0000
omega____ theta____ kappa____ phi______ frames
    -      113.0000  -45.0000  -60.0000 25

#__ type_ start__ end____ width___ exp.time_
 92 omega   36.00   63.00   1.0000    6.0000
omega____ theta____ kappa____ phi______ frames
    -      113.0000  -77.0000  -60.0000 27

#__ type_ start__ end____ width___ exp.time_
 93 omega  114.00  146.00   1.0000    6.0000
omega____ theta____ kappa____ phi______ frames
    -      113.0000  -77.0000  -60.0000 32
;
_diffrn_measurement_device_type 'SuperNova, Dual, Cu at zero, Atlas'
_diffrn_measurement_method '\w scans'
_diffrn_orient_matrix_UB_11 0.0515839000
_diffrn_orient_matrix_UB_12 -0.0510159000
_diffrn_orient_matrix_UB_13 0.0647169000
_diffrn_orient_matrix_UB_21 0.0548084000
_diffrn_orient_matrix_UB_22 0.0308514000
_diffrn_orient_matrix_UB_23 0.1162554000
_diffrn_orient_matrix_UB_31 -0.1149870000
_diffrn_orient_matrix_UB_32 -0.0080940000
_diffrn_orient_matrix_UB_33 0.0358350000
_diffrn_radiation_monochromator mirror
_diffrn_radiation_type CuK\a
_diffrn_radiation_wavelength 1.54184
_diffrn_reflns_av_R_equivalents 0.0748
_diffrn_reflns_av_unetI/netI 0.0386
_diffrn_reflns_Laue_measured_fraction_full 0.999
_diffrn_reflns_Laue_measured_fraction_max 0.997
_diffrn_reflns_limit_h_max 12
_diffrn_reflns_limit_h_min -14
_diffrn_reflns_limit_k_max 30
_diffrn_reflns_limit_k_min -31
_diffrn_reflns_limit_l_max 14
_diffrn_reflns_limit_l_min -14
_diffrn_reflns_number 62195
_diffrn_reflns_point_group_measured_fraction_full 0.999
_diffrn_reflns_point_group_measured_fraction_max 0.997
_diffrn_reflns_theta_full 67.684
_diffrn_reflns_theta_max 69.985
_diffrn_reflns_theta_min 3.452
_diffrn_source 'SuperNova (Cu) X-ray Source'
_exptl_absorpt_coefficient_mu 9.630
_exptl_absorpt_correction_T_max 1.00000
_exptl_absorpt_correction_T_min 0.44751
_exptl_absorpt_correction_type multi-scan
_exptl_absorpt_process_details
;
CrysAlisPro, Agilent Technologies,
Version 1.171.36.32 (release 02-08-2013 CrysAlis171 .NET)
(compiled Aug  2 2013,16:46:58)
Empirical absorption correction using spherical harmonics,
 implemented in SCALE3 ABSPACK scaling algorithm.
;
_exptl_crystal_colour 'light yellow'
_exptl_crystal_density_diffrn 1.625
_exptl_crystal_description prism
_exptl_crystal_F_000 1632
_exptl_crystal_size_max 0.18
_exptl_crystal_size_mid 0.12
_exptl_crystal_size_min 0.08
_refine_diff_density_max 1.364
_refine_diff_density_min -1.370
_refine_diff_density_rms 0.129
_refine_ls_extinction_method none
_refine_ls_goodness_of_fit_ref 1.058
_refine_ls_hydrogen_treatment mixed
_refine_ls_matrix_type full
_refine_ls_number_parameters 406
_refine_ls_number_reflns 6337
_refine_ls_number_restraints 1
_refine_ls_restrained_S_all 1.058
_refine_ls_R_factor_all 0.0362
_refine_ls_R_factor_gt 0.0304
_refine_ls_shift/su_max 0.000
_refine_ls_shift/su_mean 0.000
_refine_ls_structure_factor_coef Fsqd
_refine_ls_weighting_details 'w=1/[\s^2^(Fo^2^)+(0.0467P)^2^+0.7394P] where P=(Fo^2^+2Fc^2^)/3'
_refine_ls_weighting_scheme calc
_refine_ls_wR_factor_gt 0.0712
_refine_ls_wR_factor_ref 0.0760
_reflns_Friedel_coverage 0.000
_reflns_number_gt 5668
_reflns_number_total 6337
_reflns_threshold_expression 'I > 2\s(I)'
_cod_data_source_file ic5b02246_si_003.cif
_cod_data_source_block Compound_p25
_cod_original_cell_volume 3358.64(7)
_cod_database_code 4346856
_shelxl_version_number 2013-4
_shelx_space_group_comment
;
The symmetry employed for this shelxl refinement is uniquely defined
by the following loop, which should always be used as a source of
symmetry information in preference to the above space-group names.
They are only intended as comments.
;
_reflns_odcompleteness_completeness 94.03
_reflns_odcompleteness_iscentric 1
_reflns_odcompleteness_theta 80.95
_olex2_refinement_description
;
1. Fixed Uiso
 At 1.2 times of:
  All C(H) groups, All C(H,H) groups, All N(H) groups
 At 1.5 times of:
  All C(H,H,H) groups
2. Restrained distances
 O43-H43
 1 with sigma of 0.02
3.a Ternary CH refined with riding coordinates:
 C1(H1), C6(H6), C7(H7)
3.b Secondary CH2 refined with riding coordinates:
 C9(H9A,H9B), C41(H41A,H41B)
3.c Aromatic/amide H refined with riding coordinates:
 N12(H12), C16(H16), C17(H17), C19(H19), C20(H20), C21(H21), C23(H23),
 C24(H24), C27(H27), C28(H28), C30(H30), C31(H31), C35(H35), C36(H36)
3.d Idealised Me refined as rotating group:
 C10(H10A,H10B,H10C), C26(H26A,H26B,H26C), C34(H34A,H34B,H34C), C42(H42A,H42B,
 H42C), C44(H44A,H44B,H44C)
;

loop_
_space_group_symop_operation_xyz
'x, y, z'
'-x, y+1/2, -z+1/2'
'-x, -y, -z'
'x, -y-1/2, z-1/2'

loop_
_atom_site_label
_atom_site_type_symbol
_atom_site_fract_x
_atom_site_fract_y
_atom_site_fract_z
_atom_site_U_iso_or_equiv
_atom_site_adp_type
_atom_site_occupancy
_atom_site_site_symmetry_order
_atom_site_calc_flag
_atom_site_refinement_flags_posn
Pt1 Pt 0.72607(2) 0.52849(2) 0.94018(2) 0.01417(7) Uani 1 1 d .
Cl37 Cl 0.63323(8) 0.46757(3) 0.79780(7) 0.02213(17) Uani 1 1 d .
Cl38 Cl 0.81877(8) 0.58955(3) 1.07960(6) 0.02134(16) Uani 1 1 d .
O11 O 1.1064(2) 0.56691(10) 0.7156(2) 0.0265(5) Uani 1 1 d .
O14 O 1.2184(2) 0.72678(10) 0.7231(2) 0.0254(5) Uani 1 1 d .
O33 O 0.3073(2) 0.63328(11) 0.4483(2) 0.0268(5) Uani 1 1 d .
O43 O 0.8198(3) 0.38694(10) 0.9464(2) 0.0275(5) Uani 1 1 d D
H43 H 0.748(3) 0.4110(16) 0.933(4) 0.026(11) Uiso 1 1 d D
N2 N 0.7965(3) 0.56466(10) 0.8263(2) 0.0144(5) Uani 1 1 d .
N4 N 0.9160(3) 0.58884(11) 0.7199(2) 0.0166(5) Uani 1 1 d .
N8 N 0.8606(2) 0.63790(10) 0.7408(2) 0.0143(5) Uani 1 1 d .
N12 N 1.1796(3) 0.66429(12) 0.8427(2) 0.0210(6) Uani 1 1 d .
H12 H 1.2066 0.6461 0.9068 0.025 Uiso 1 1 calc R
N39 N 0.6654(3) 0.49456(11) 1.0621(2) 0.0202(6) Uani 1 1 d .
C1 C 0.7633(3) 0.61963(11) 0.7894(3) 0.0142(6) Uani 1 1 d .
H1 H 0.7641 0.6404 0.8600 0.017 Uiso 1 1 calc R
C3 C 0.8798(3) 0.54925(13) 0.7840(3) 0.0171(6) Uani 1 1 d .
C5 C 1.0369(3) 0.59864(13) 0.7303(3) 0.0187(7) Uani 1 1 d .
C6 C 1.0592(3) 0.65611(12) 0.7686(3) 0.0175(6) Uani 1 1 d .
H6 H 1.0435 0.6783 0.6973 0.021 Uiso 1 1 calc R
C7 C 0.9615(3) 0.66492(12) 0.8295(3) 0.0160(6) Uani 1 1 d .
H7 H 0.9819 0.6459 0.9056 0.019 Uiso 1 1 calc R
C9 C 0.9363(3) 0.49659(13) 0.7972(3) 0.0210(7) Uani 1 1 d .
H9A H 0.9078 0.4761 0.8530 0.025 Uiso 1 1 calc R
H9B H 1.0220 0.5004 0.8304 0.025 Uiso 1 1 calc R
C10 C 0.9087(4) 0.46738(15) 0.6778(4) 0.0303(9) Uani 1 1 d .
H10A H 0.9324 0.4884 0.6208 0.045 Uiso 1 1 calc GR
H10B H 0.8246 0.4605 0.6485 0.045 Uiso 1 1 calc GR
H10C H 0.9518 0.4350 0.6893 0.045 Uiso 1 1 calc GR
C13 C 1.2511(3) 0.69999(13) 0.8135(3) 0.0196(7) Uani 1 1 d .
C15 C 1.3752(3) 0.70443(15) 0.8988(3) 0.0247(7) Uani 1 1 d .
C16 C 1.4272(4) 0.66539(19) 0.9797(4) 0.0340(9) Uani 1 1 d .
H16 H 1.3844 0.6353 0.9843 0.041 Uiso 1 1 calc R
C17 C 1.5442(4) 0.6714(2) 1.0546(4) 0.0424(11) Uani 1 1 d .
H17 H 1.5797 0.6452 1.1082 0.051 Uiso 1 1 calc R
C19 C 1.6064(4) 0.7168(2) 1.0480(4) 0.0414(11) Uani 1 1 d .
H19 H 1.6835 0.7211 1.0985 0.050 Uiso 1 1 calc R
C20 C 1.5553(4) 0.75548(18) 0.9674(5) 0.0383(10) Uani 1 1 d .
H20 H 1.5979 0.7858 0.9639 0.046 Uiso 1 1 calc R
C21 C 1.4395(4) 0.74934(15) 0.8910(4) 0.0301(8) Uani 1 1 d .
H21 H 1.4056 0.7751 0.8354 0.036 Uiso 1 1 calc R
C22 C 0.9320(3) 0.72062(12) 0.8500(3) 0.0160(6) Uani 1 1 d .
C23 C 0.8891(3) 0.73262(13) 0.9462(3) 0.0194(7) Uani 1 1 d .
H23 H 0.8824 0.7063 0.9987 0.023 Uiso 1 1 calc R
C24 C 0.8563(3) 0.78330(14) 0.9645(3) 0.0207(7) Uani 1 1 d .
H24 H 0.8274 0.7904 1.0288 0.025 Uiso 1 1 calc R
C25 C 0.8660(3) 0.82360(13) 0.8883(3) 0.0200(7) Uani 1 1 d .
C26 C 0.8289(4) 0.87883(14) 0.9059(3) 0.0319(9) Uani 1 1 d .
H26A H 0.8985 0.8995 0.9422 0.048 Uiso 1 1 calc GR
H26B H 0.7780 0.8785 0.9569 0.048 Uiso 1 1 calc GR
H26C H 0.7865 0.8936 0.8298 0.048 Uiso 1 1 calc GR
C27 C 0.9109(3) 0.81164(13) 0.7937(3) 0.0193(7) Uani 1 1 d .
H27 H 0.9187 0.8381 0.7421 0.023 Uiso 1 1 calc R
C28 C 0.9444(3) 0.76112(13) 0.7748(3) 0.0187(6) Uani 1 1 d .
H28 H 0.9753 0.7542 0.7118 0.022 Uiso 1 1 calc R
C29 C 0.6418(3) 0.62312(12) 0.6987(3) 0.0136(6) Uani 1 1 d .
C30 C 0.6101(3) 0.59212(13) 0.5953(3) 0.0179(6) Uani 1 1 d .
H30 H 0.6646 0.5683 0.5819 0.021 Uiso 1 1 calc R
C31 C 0.4985(3) 0.59664(13) 0.5133(3) 0.0207(7) Uani 1 1 d .
H31 H 0.4782 0.5760 0.4448 0.025 Uiso 1 1 calc R
C32 C 0.4162(3) 0.63223(13) 0.5333(3) 0.0181(6) Uani 1 1 d .
C34 C 0.2171(4) 0.66461(17) 0.4724(4) 0.0313(8) Uani 1 1 d .
H34A H 0.1450 0.6618 0.4072 0.047 Uiso 1 1 calc GR
H34B H 0.2428 0.7004 0.4816 0.047 Uiso 1 1 calc GR
H34C H 0.2026 0.6528 0.5447 0.047 Uiso 1 1 calc GR
C35 C 0.4460(3) 0.66331(13) 0.6356(3) 0.0179(6) Uani 1 1 d .
H35 H 0.3912 0.6869 0.6495 0.021 Uiso 1 1 calc R
C36 C 0.5598(3) 0.65839(12) 0.7171(3) 0.0169(6) Uani 1 1 d .
H36 H 0.5807 0.6793 0.7851 0.020 Uiso 1 1 calc R
C40 C 0.6452(4) 0.47659(12) 1.1426(3) 0.0217(7) Uani 1 1 d .
C41 C 0.6235(3) 0.45484(14) 1.2501(3) 0.0216(7) Uani 1 1 d .
H41A H 0.6613 0.4209 1.2674 0.026 Uiso 1 1 calc R
H41B H 0.5384 0.4503 1.2365 0.026 Uiso 1 1 calc R
C42 C 0.6737(4) 0.49151(15) 1.3570(3) 0.0267(8) Uani 1 1 d .
H42A H 0.6365 0.5252 1.3394 0.040 Uiso 1 1 calc GR
H42B H 0.7583 0.4951 1.3718 0.040 Uiso 1 1 calc GR
H42C H 0.6577 0.4772 1.4265 0.040 Uiso 1 1 calc GR
C44 C 0.8251(5) 0.3485(2) 0.8615(4) 0.0469(13) Uani 1 1 d .
H44A H 0.7562 0.3515 0.7928 0.070 Uiso 1 1 calc GR
H44B H 0.8267 0.3145 0.8963 0.070 Uiso 1 1 calc GR
H44C H 0.8959 0.3535 0.8376 0.070 Uiso 1 1 calc GR

loop_
_atom_site_aniso_label
_atom_site_aniso_U_11
_atom_site_aniso_U_22
_atom_site_aniso_U_33
_atom_site_aniso_U_23
_atom_site_aniso_U_13
_atom_site_aniso_U_12
Pt1 0.01505(10) 0.01348(9) 0.01413(8) 0.00150(4) 0.00455(6) 0.00102(4)
Cl37 0.0224(4) 0.0174(3) 0.0225(3) -0.0021(2) 0.0003(3) -0.0002(3)
Cl38 0.0279(4) 0.0195(3) 0.0157(3) -0.0021(2) 0.0051(3) -0.0007(3)
O11 0.0201(14) 0.0275(12) 0.0354(13) -0.0012(10) 0.0137(11) 0.0053(11)
O14 0.0203(13) 0.0265(12) 0.0308(13) 0.0048(10) 0.0099(11) -0.0021(10)
O33 0.0171(13) 0.0386(14) 0.0210(11) -0.0006(10) -0.0002(10) 0.0032(11)
O43 0.0272(15) 0.0272(13) 0.0275(12) 0.0071(10) 0.0072(11) 0.0078(11)
N2 0.0164(14) 0.0151(12) 0.0123(10) 0.0004(9) 0.0053(10) 0.0024(10)
N4 0.0170(14) 0.0174(12) 0.0164(11) -0.0019(9) 0.0065(10) 0.0025(11)
N8 0.0133(13) 0.0150(12) 0.0156(11) -0.0013(9) 0.0058(10) 0.0010(10)
N12 0.0133(15) 0.0288(15) 0.0200(12) 0.0041(10) 0.0032(11) 0.0005(11)
N39 0.0219(15) 0.0193(13) 0.0212(13) 0.0046(10) 0.0092(11) 0.0027(11)
C1 0.0170(17) 0.0114(13) 0.0149(12) 0.0027(10) 0.0059(12) 0.0006(11)
C3 0.0172(17) 0.0196(15) 0.0138(13) -0.0009(11) 0.0037(12) -0.0007(13)
C5 0.0165(17) 0.0261(17) 0.0159(13) 0.0016(11) 0.0084(12) 0.0026(13)
C6 0.0137(17) 0.0200(15) 0.0185(14) 0.0011(11) 0.0044(12) 0.0019(12)
C7 0.0141(16) 0.0192(15) 0.0149(13) 0.0014(11) 0.0044(12) -0.0006(12)
C9 0.0218(18) 0.0165(15) 0.0251(15) 0.0014(11) 0.0075(13) 0.0036(13)
C10 0.034(2) 0.0238(18) 0.0344(19) -0.0059(14) 0.0124(18) 0.0049(15)
C13 0.0144(17) 0.0225(16) 0.0244(15) -0.0041(12) 0.0094(13) 0.0006(13)
C15 0.0155(18) 0.0319(18) 0.0275(16) -0.0078(14) 0.0073(14) -0.0005(14)
C16 0.022(2) 0.047(2) 0.0343(19) 0.0044(17) 0.0098(16) 0.0004(17)
C17 0.022(2) 0.066(3) 0.037(2) 0.007(2) 0.0043(18) 0.008(2)
C19 0.017(2) 0.065(3) 0.040(2) -0.018(2) 0.0056(17) -0.004(2)
C20 0.021(2) 0.035(2) 0.059(3) -0.0191(19) 0.0122(19) -0.0043(17)
C21 0.022(2) 0.0250(18) 0.044(2) -0.0134(15) 0.0114(17) 0.0000(15)
C22 0.0110(15) 0.0185(15) 0.0175(13) -0.0028(11) 0.0027(12) -0.0018(12)
C23 0.0189(17) 0.0226(16) 0.0168(14) 0.0021(11) 0.0055(13) -0.0018(13)
C24 0.0217(18) 0.0250(16) 0.0182(14) -0.0040(12) 0.0102(13) -0.0016(14)
C25 0.0194(17) 0.0182(15) 0.0210(14) -0.0011(12) 0.0039(13) 0.0020(13)
C26 0.049(3) 0.0216(17) 0.0291(17) 0.0012(13) 0.0179(17) 0.0065(17)
C27 0.0218(18) 0.0202(15) 0.0157(13) 0.0017(11) 0.0051(12) -0.0023(13)
C28 0.0195(17) 0.0223(15) 0.0150(13) -0.0003(11) 0.0061(12) -0.0014(13)
C29 0.0112(16) 0.0148(13) 0.0170(13) 0.0018(11) 0.0077(12) -0.0029(11)
C30 0.0176(17) 0.0192(15) 0.0183(13) 0.0002(11) 0.0073(12) 0.0031(12)
C31 0.0222(18) 0.0233(16) 0.0165(13) -0.0030(11) 0.0057(13) -0.0025(13)
C32 0.0133(16) 0.0225(15) 0.0171(13) 0.0045(11) 0.0023(12) -0.0006(12)
C34 0.0169(19) 0.044(2) 0.0284(17) 0.0016(15) -0.0008(15) 0.0061(16)
C35 0.0137(17) 0.0199(15) 0.0224(14) 0.0026(11) 0.0092(13) 0.0041(12)
C36 0.0161(17) 0.0185(14) 0.0163(13) 0.0003(11) 0.0054(12) 0.0008(12)
C40 0.0218(19) 0.0149(15) 0.0275(17) 0.0007(12) 0.0060(15) 0.0006(12)
C41 0.0196(18) 0.0219(16) 0.0263(16) 0.0043(13) 0.0114(14) 0.0005(13)
C42 0.029(2) 0.0282(18) 0.0273(16) 0.0024(14) 0.0152(15) -0.0018(15)
C44 0.055(3) 0.057(3) 0.0245(18) -0.0009(18) 0.0054(19) 0.025(2)

loop_
_atom_type_symbol
_atom_type_description
_atom_type_scat_dispersion_real
_atom_type_scat_dispersion_imag
_atom_type_scat_source
C C 0.0181 0.0091 'International Tables Vol C Tables 4.2.6.8 and 6.1.1.4'
H H 0.0000 0.0000 'International Tables Vol C Tables 4.2.6.8 and 6.1.1.4'
Cl Cl 0.3639 0.7018 'International Tables Vol C Tables 4.2.6.8 and 6.1.1.4'
N N 0.0311 0.0180 'International Tables Vol C Tables 4.2.6.8 and 6.1.1.4'
O O 0.0492 0.0322 'International Tables Vol C Tables 4.2.6.8 and 6.1.1.4'
Pt Pt -4.5932 6.9264 'International Tables Vol C Tables 4.2.6.8 and 6.1.1.4'

loop_
_geom_angle_atom_site_label_1
_geom_angle_atom_site_label_2
_geom_angle_atom_site_label_3
_geom_angle
Cl38 Pt1 Cl37 179.27(3)
N2 Pt1 Cl37 91.82(8)
N2 Pt1 Cl38 87.46(8)
N39 Pt1 Cl37 91.74(9)
N39 Pt1 Cl38 88.98(9)
N39 Pt1 N2 176.06(12)
C32 O33 C34 117.2(3)
C44 O43 H43 121(3)
C1 N2 Pt1 120.6(2)
C3 N2 Pt1 129.1(2)
C3 N2 C1 110.1(3)
C3 N4 N8 108.2(2)
C3 N4 C5 122.7(3)
C5 N4 N8 108.5(3)
N4 N8 C1 102.8(2)
N4 N8 C7 102.3(2)
C1 N8 C7 114.7(2)
C6 N12 H12 119.4
C13 N12 H12 119.4
C13 N12 C6 121.2(3)
C40 N39 Pt1 170.7(3)
N2 C1 N8 104.0(2)
N2 C1 H1 109.4
N2 C1 C29 111.8(2)
N8 C1 H1 109.4
N8 C1 C29 112.5(2)
C29 C1 H1 109.4
N2 C3 N4 111.8(3)
N2 C3 C9 127.2(3)
N4 C3 C9 121.0(3)
O11 C5 N4 125.2(3)
O11 C5 C6 128.8(3)
N4 C5 C6 106.0(3)
N12 C6 C5 111.5(3)
N12 C6 H6 109.4
N12 C6 C7 115.7(3)
C5 C6 H6 109.4
C7 C6 C5 101.0(3)
C7 C6 H6 109.4
N8 C7 C6 99.0(2)
N8 C7 H7 109.4
N8 C7 C22 112.2(3)
C6 C7 H7 109.4
C22 C7 C6 116.8(3)
C22 C7 H7 109.4
C3 C9 H9A 109.2
C3 C9 H9B 109.2
C3 C9 C10 112.3(3)
H9A C9 H9B 107.9
C10 C9 H9A 109.2
C10 C9 H9B 109.2
C9 C10 H10A 109.5
C9 C10 H10B 109.5
C9 C10 H10C 109.5
H10A C10 H10B 109.5
H10A C10 H10C 109.5
H10B C10 H10C 109.5
O14 C13 N12 122.6(3)
O14 C13 C15 121.7(3)
N12 C13 C15 115.7(3)
C16 C15 C13 122.8(4)
C16 C15 C21 120.1(4)
C21 C15 C13 117.1(4)
C15 C16 H16 120.0
C15 C16 C17 119.9(4)
C17 C16 H16 120.0
C16 C17 H17 120.3
C19 C17 C16 119.5(5)
C19 C17 H17 120.3
C17 C19 H19 119.6
C20 C19 C17 120.7(4)
C20 C19 H19 119.6
C19 C20 H20 120.0
C19 C20 C21 120.1(4)
C21 C20 H20 120.0
C15 C21 C20 119.6(4)
C15 C21 H21 120.2
C20 C21 H21 120.2
C23 C22 C7 119.4(3)
C28 C22 C7 122.2(3)
C28 C22 C23 118.3(3)
C22 C23 H23 119.6
C24 C23 C22 120.8(3)
C24 C23 H23 119.6
C23 C24 H24 119.4
C23 C24 C25 121.1(3)
C25 C24 H24 119.4
C24 C25 C26 121.7(3)
C24 C25 C27 117.9(3)
C27 C25 C26 120.4(3)
C25 C26 H26A 109.5
C25 C26 H26B 109.5
C25 C26 H26C 109.5
H26A C26 H26B 109.5
H26A C26 H26C 109.5
H26B C26 H26C 109.5
C25 C27 H27 119.3
C28 C27 C25 121.5(3)
C28 C27 H27 119.3
C22 C28 H28 119.8
C27 C28 C22 120.4(3)
C27 C28 H28 119.8
C30 C29 C1 121.9(3)
C36 C29 C1 119.1(3)
C36 C29 C30 119.0(3)
C29 C30 H30 119.7
C31 C30 C29 120.5(3)
C31 C30 H30 119.7
C30 C31 H31 120.1
C30 C31 C32 119.9(3)
C32 C31 H31 120.1
O33 C32 C31 115.7(3)
O33 C32 C35 123.8(3)
C35 C32 C31 120.4(3)
O33 C34 H34A 109.5
O33 C34 H34B 109.5
O33 C34 H34C 109.5
H34A C34 H34B 109.5
H34A C34 H34C 109.5
H34B C34 H34C 109.5
C32 C35 H35 120.6
C32 C35 C36 118.7(3)
C36 C35 H35 120.6
C29 C36 C35 121.4(3)
C29 C36 H36 119.3
C35 C36 H36 119.3
N39 C40 C41 177.4(4)
C40 C41 H41A 109.6
C40 C41 H41B 109.6
C40 C41 C42 110.2(3)
H41A C41 H41B 108.1
C42 C41 H41A 109.6
C42 C41 H41B 109.6
C41 C42 H42A 109.5
C41 C42 H42B 109.5
C41 C42 H42C 109.5
H42A C42 H42B 109.5
H42A C42 H42C 109.5
H42B C42 H42C 109.5
O43 C44 H44A 109.5
O43 C44 H44B 109.5
O43 C44 H44C 109.5
H44A C44 H44B 109.5
H44A C44 H44C 109.5
H44B C44 H44C 109.5

loop_
_geom_bond_atom_site_label_1
_geom_bond_atom_site_label_2
_geom_bond_distance
Pt1 Cl37 2.3074(8)
Pt1 Cl38 2.2894(7)
Pt1 N2 1.992(3)
Pt1 N39 1.974(3)
O11 C5 1.198(5)
O14 C13 1.224(5)
O33 C32 1.368(4)
O33 C34 1.420(5)
O43 H43 1.014(19)
O43 C44 1.413(5)
N2 C1 1.490(4)
N2 C3 1.281(5)
N4 N8 1.467(4)
N4 C3 1.399(4)
N4 C5 1.410(5)
N8 C1 1.493(4)
N8 C7 1.494(4)
N12 H12 0.8600
N12 C6 1.438(4)
N12 C13 1.351(5)
N39 C40 1.135(5)
C1 H1 0.9800
C1 C29 1.508(4)
C3 C9 1.490(5)
C5 C6 1.538(5)
C6 H6 0.9800
C6 C7 1.535(5)
C7 H7 0.9800
C7 C22 1.503(4)
C9 H9A 0.9700
C9 H9B 0.9700
C9 C10 1.533(5)
C10 H10A 0.9600
C10 H10B 0.9600
C10 H10C 0.9600
C13 C15 1.507(5)
C15 C16 1.388(6)
C15 C21 1.393(6)
C16 H16 0.9300
C16 C17 1.401(7)
C17 H17 0.9300
C17 C19 1.386(8)
C19 H19 0.9300
C19 C20 1.377(8)
C20 H20 0.9300
C20 C21 1.397(6)
C21 H21 0.9300
C22 C23 1.397(5)
C22 C28 1.395(5)
C23 H23 0.9300
C23 C24 1.388(5)
C24 H24 0.9300
C24 C25 1.390(5)
C25 C26 1.512(5)
C25 C27 1.393(5)
C26 H26A 0.9600
C26 H26B 0.9600
C26 H26C 0.9600
C27 H27 0.9300
C27 C28 1.389(5)
C28 H28 0.9300
C29 C30 1.402(4)
C29 C36 1.382(5)
C30 H30 0.9300
C30 C31 1.381(5)
C31 H31 0.9300
C31 C32 1.397(5)
C32 C35 1.394(5)
C34 H34A 0.9600
C34 H34B 0.9600
C34 H34C 0.9600
C35 H35 0.9300
C35 C36 1.398(5)
C36 H36 0.9300
C40 C41 1.465(5)
C41 H41A 0.9700
C41 H41B 0.9700
C41 C42 1.535(5)
C42 H42A 0.9600
C42 H42B 0.9600
C42 H42C 0.9600
C44 H44A 0.9600
C44 H44B 0.9600
C44 H44C 0.9600

loop_
_geom_torsion_atom_site_label_1
_geom_torsion_atom_site_label_2
_geom_torsion_atom_site_label_3
_geom_torsion_atom_site_label_4
_geom_torsion
Pt1 N2 C1 N8 161.56(18)
Pt1 N2 C1 C29 -76.8(3)
Pt1 N2 C3 N4 -171.5(2)
Pt1 N2 C3 C9 8.4(5)
O11 C5 C6 N12 -29.2(5)
O11 C5 C6 C7 -152.7(3)
O14 C13 C15 C16 -159.8(4)
O14 C13 C15 C21 18.1(5)
O33 C32 C35 C36 179.2(3)
N2 C1 C29 C30 -50.4(4)
N2 C1 C29 C36 130.4(3)
N2 C3 C9 C10 113.5(4)
N4 N8 C1 N2 16.9(3)
N4 N8 C1 C29 -104.3(3)
N4 N8 C7 C6 46.5(3)
N4 N8 C7 C22 170.4(2)
N4 C3 C9 C10 -66.7(4)
N4 C5 C6 N12 148.3(3)
N4 C5 C6 C7 24.9(3)
N8 N4 C3 N2 9.9(4)
N8 N4 C3 C9 -169.9(3)
N8 N4 C5 O11 -178.2(3)
N8 N4 C5 C6 4.2(3)
N8 C1 C29 C30 66.2(4)
N8 C1 C29 C36 -112.9(3)
N8 C7 C22 C23 95.4(3)
N8 C7 C22 C28 -83.6(4)
N12 C6 C7 N8 -163.8(3)
N12 C6 C7 C22 75.7(4)
N12 C13 C15 C16 19.3(5)
N12 C13 C15 C21 -162.8(3)
C1 N2 C3 N4 1.8(4)
C1 N2 C3 C9 -178.4(3)
C1 N8 C7 C6 156.9(2)
C1 N8 C7 C22 -79.1(3)
C1 C29 C30 C31 -179.3(3)
C1 C29 C36 C35 179.8(3)
C3 N2 C1 N8 -12.4(3)
C3 N2 C1 C29 109.3(3)
C3 N4 N8 C1 -16.7(3)
C3 N4 N8 C7 102.4(3)
C3 N4 C5 O11 54.6(4)
C3 N4 C5 C6 -123.0(3)
C5 N4 N8 C1 -151.8(2)
C5 N4 N8 C7 -32.7(3)
C5 N4 C3 N2 137.3(3)
C5 N4 C3 C9 -42.6(4)
C5 C6 C7 N8 -43.2(3)
C5 C6 C7 C22 -163.8(3)
C6 N12 C13 O14 -0.7(5)
C6 N12 C13 C15 -179.8(3)
C6 C7 C22 C23 -151.3(3)
C6 C7 C22 C28 29.7(4)
C7 N8 C1 N2 -93.2(3)
C7 N8 C1 C29 145.6(3)
C7 C22 C23 C24 -177.2(3)
C7 C22 C28 C27 177.0(3)
C13 N12 C6 C5 124.3(3)
C13 N12 C6 C7 -121.1(3)
C13 C15 C16 C17 178.4(4)
C13 C15 C21 C20 -179.7(3)
C15 C16 C17 C19 0.9(7)
C16 C15 C21 C20 -1.7(6)
C16 C17 C19 C20 -1.1(7)
C17 C19 C20 C21 0.0(7)
C19 C20 C21 C15 1.5(6)
C21 C15 C16 C17 0.6(6)
C22 C23 C24 C25 -0.4(5)
C23 C22 C28 C27 -2.1(5)
C23 C24 C25 C26 179.1(4)
C23 C24 C25 C27 -0.8(5)
C24 C25 C27 C28 0.5(5)
C25 C27 C28 C22 0.9(5)
C26 C25 C27 C28 -179.3(4)
C28 C22 C23 C24 1.8(5)
C29 C30 C31 C32 -0.2(5)
C30 C29 C36 C35 0.7(5)
C30 C31 C32 O33 -178.8(3)
C30 C31 C32 C35 0.1(5)
C31 C32 C35 C36 0.4(5)
C32 C35 C36 C29 -0.8(5)
C34 O33 C32 C31 173.1(3)
C34 O33 C32 C35 -5.8(5)
C36 C29 C30 C31 -0.1(5)
